data_7029692
loop_
_publ_author_name
'Ma, Jing'
'Zhao, Ke-Qing'
'Walton, Mark J.'
'Wright, Joseph A.'
'Frese, Josef W. A.'
'Elsegood, Mark R. J.'
'Xing, Qifeng'
'Sun, Wen-Hua'
'Redshaw, Carl'

_publ_section_title
;
 Vanadyl complexes bearing bi-dentate phenoxyimine ligands: synthesis,
 structural studies and ethylene polymerization capability.
;
_journal_issue 22
_journal_name_full 'Dalton transactions (Cambridge, England : 2003)'
_journal_page_first 8300
_journal_page_last 8310
_journal_paper_doi 10.1039/c4dt00021h
_journal_volume 43
_journal_year 2014
_chemical_formula_moiety 'C54 H60 N2 O5 V'
_chemical_formula_sum 'C54 H60 N2 O5 V'
_chemical_formula_weight 867.98
_chemical_name_systematic
;
 ?
;
_space_group_IT_number 2
_symmetry_cell_setting triclinic
_symmetry_Int_Tables_number 2
_symmetry_space_group_name_Hall '-P 1'
_symmetry_space_group_name_H-M 'P -1'
_atom_sites_solution_hydrogens geom
_atom_sites_solution_primary direct
_atom_sites_solution_secondary difmap
_audit_creation_method SHELXL-97
_cell_angle_alpha 108.49(3)
_cell_angle_beta 90.94(3)
_cell_angle_gamma 109.43(3)
_cell_formula_units_Z 2
_cell_length_a 11.896(2)
_cell_length_b 14.224(3)
_cell_length_c 15.568(3)
_cell_measurement_reflns_used 25233
_cell_measurement_temperature 173(2)
_cell_measurement_theta_max 25.00
_cell_measurement_theta_min 1.39
_cell_volume 2334.0(11)
_computing_cell_refinement 'CrystalClear (Rigaku Inc., 2007)'
_computing_data_collection 'CrystalClear (Rigaku Inc., 2007)'
_computing_data_reduction 'CrystalClear (Rigaku Inc., 2007)'
_computing_molecular_graphics 'CAMERON (Watkin <i>et al</i>, 1993)'
_computing_publication_material 'SHELX97 (Sheldrick, 1997)'
_computing_structure_refinement 'SHELXL-97 (Sheldrick, 1997)'
_computing_structure_solution 'SHELXS-97 (Sheldrick, 1990)'
_diffrn_ambient_temperature 173(2)
_diffrn_measured_fraction_theta_full 0.998
_diffrn_measured_fraction_theta_max 0.998
_diffrn_measurement_device_type 'MM007-HF CCD(Saturn 724+)'
_diffrn_measurement_method '\w scans at fixed \c = 45\%'
_diffrn_radiation_monochromator graphite
_diffrn_radiation_source 'fine-focus sealed tube'
_diffrn_radiation_type MoK\a
_diffrn_radiation_wavelength 0.71073
_diffrn_reflns_av_R_equivalents 0.0692
_diffrn_reflns_av_unetI/netI 0.0581
_diffrn_reflns_limit_h_max 14
_diffrn_reflns_limit_h_min -14
_diffrn_reflns_limit_k_max 16
_diffrn_reflns_limit_k_min -16
_diffrn_reflns_limit_l_max 18
_diffrn_reflns_limit_l_min -18
_diffrn_reflns_number 25233
_diffrn_reflns_theta_full 25.00
_diffrn_reflns_theta_max 25.00
_diffrn_reflns_theta_min 1.39
_diffrn_standards_decay_% none
_diffrn_standards_interval_count none
_diffrn_standards_interval_time none
_diffrn_standards_number none
_exptl_absorpt_coefficient_mu 0.262
_exptl_absorpt_correction_T_max .0000
_exptl_absorpt_correction_T_min .0000
_exptl_absorpt_correction_type empirical
_exptl_absorpt_process_details 'SADABS (Sheldrick, 1996)'
_exptl_crystal_colour brown
_exptl_crystal_density_diffrn 1.235
_exptl_crystal_density_method 'not measured'
_exptl_crystal_description Plate
_exptl_crystal_F_000 922
_exptl_crystal_size_max 0.397
_exptl_crystal_size_mid 0.169
_exptl_crystal_size_min 0.106
_refine_diff_density_max 0.827
_refine_diff_density_min -0.801
_refine_diff_density_rms 0.209
_refine_ls_extinction_method none
_refine_ls_goodness_of_fit_ref 1.023
_refine_ls_hydrogen_treatment constr
_refine_ls_matrix_type full
_refine_ls_number_parameters 559
_refine_ls_number_reflns 8209
_refine_ls_number_restraints 0
_refine_ls_restrained_S_all 1.023
_refine_ls_R_factor_gt 0.0590
_refine_ls_shift/su_max 0.001
_refine_ls_shift/su_mean 0.000
_refine_ls_structure_factor_coef Fsqd
_refine_ls_weighting_details 'calc w=1/[\s^2^(Fo^2^)+(0.1851P)^2^+0.7904P] where P=(Fo^2^+2Fc^2^)/3'
_refine_ls_weighting_scheme calc
_refine_ls_wR_factor_gt 0.1911
_refine_ls_wR_factor_ref 0.2345
_reflns_number_gt 7447
_reflns_number_total 8209
_reflns_threshold_expression >2sigma(I)
_cod_data_source_file c4dt00021h2.cif
_cod_data_source_block 6
_cod_depositor_comments
;
The following automatic conversions were performed:

'_symmetry_cell_setting' value 'Triclinic' changed to 'triclinic'
according to
/usr/data/users/saulius/crontab/automatic-downloads/rss-feeds/RSC/lib/dictionaries/cif_core.dic
dictionary named 'cif_core.dic' version 2.4.2 from 2011-04-26.

Automatic conversion script
Id: cif_fix_values 2281 2013-09-26 08:29:07Z andrius 

 Adding full bibliography for 7029687--7029699.cif.
;
_cod_original_cell_volume 2334.2(8)
_cod_original_sg_symbol_H-M P-1
_cod_database_code 7029692
_refine_ls_r_factor_ref 0.0776

loop_
_symmetry_equiv_pos_as_xyz
'x, y, z'
'-x, -y, -z'

loop_
_atom_site_label
_atom_site_type_symbol
_atom_site_fract_x
_atom_site_fract_y
_atom_site_fract_z
_atom_site_U_iso_or_equiv
_atom_site_adp_type
_atom_site_occupancy
_atom_site_symmetry_multiplicity
_atom_site_calc_flag
_atom_site_refinement_flags
V1 V 0.09967(4) 0.87932(3) 0.31451(3) 0.0166(2) Uani 1 1 d .
O2 O 0.16972(18) 0.90073(14) 0.20975(13) 0.0218(4) Uani 1 1 d .
O3 O 0.18995(18) 0.89368(14) 0.42250(13) 0.0221(4) Uani 1 1 d .
O5 O 0.27218(18) 1.22275(15) 0.33667(15) 0.0265(5) Uani 1 1 d .
N2 N 0.1303(2) 1.04393(17) 0.37397(15) 0.0179(5) Uani 1 1 d .
N1 N 0.0936(2) 0.71951(17) 0.26067(16) 0.0189(5) Uani 1 1 d .
O4 O 0.19160(18) 0.56250(15) 0.26946(14) 0.0268(5) Uani 1 1 d .
O1 O -0.04326(18) 0.84476(16) 0.30696(16) 0.0316(5) Uani 1 1 d .
C8 C 0.2895(2) 1.1528(2) 0.60629(19) 0.0203(6) Uani 1 1 d .
H8 H 0.2825 1.2203 0.6186 0.024 Uiso 1 1 calc R
C9 C 0.1946(2) 0.8397(2) 0.13397(18) 0.0185(6) Uani 1 1 d .
C10 C 0.1497(3) 1.1828(2) 0.30574(19) 0.0210(6) Uani 1 1 d .
C11 C 0.2380(2) 1.0732(2) 0.52084(18) 0.0189(6) Uani 1 1 d .
C12 C 0.2449(2) 0.9708(2) 0.50078(18) 0.0181(6) Uani 1 1 d .
C13 C 0.3120(2) 0.9530(2) 0.56655(19) 0.0204(6) Uani 1 1 d .
C14 C 0.1980(2) 0.6663(2) 0.03729(18) 0.0206(6) Uani 1 1 d .
H14 H 0.1784 0.5929 0.0272 0.025 Uiso 1 1 calc R
C15 C 0.1698(2) 0.7307(2) 0.11710(19) 0.0203(6) Uani 1 1 d .
C16 C 0.4042(3) 1.2178(2) 0.76752(19) 0.0234(6) Uani 1 1 d .
C17 C 0.0787(3) 1.0937(2) 0.32457(18) 0.0196(6) Uani 1 1 d .
C18 C 0.2465(2) 0.8829(2) 0.06664(18) 0.0197(6) Uani 1 1 d .
C19 C 0.3610(3) 1.0350(2) 0.64890(19) 0.0213(6) Uani 1 1 d .
H19 H 0.4054 1.0227 0.6928 0.026 Uiso 1 1 calc R
C20 C 0.1158(2) 0.6779(2) 0.17917(19) 0.0204(6) Uani 1 1 d .
H20 H 0.0937 0.6030 0.1575 0.024 Uiso 1 1 calc R
C21 C 0.2531(2) 0.7078(2) -0.02592(19) 0.0208(6) Uani 1 1 d .
C22 C 0.0887(3) 0.5669(2) 0.30815(19) 0.0244(6) Uani 1 1 d .
C23 C 0.3498(2) 1.1352(2) 0.67241(18) 0.0192(6) Uani 1 1 d .
C24 C 0.1807(2) 1.1023(2) 0.45732(18) 0.0194(6) Uani 1 1 d .
H24 H 0.1791 1.1722 0.4783 0.023 Uiso 1 1 calc R
C25 C 0.0432(3) 0.6456(2) 0.30746(18) 0.0219(6) Uani 1 1 d .
C26 C 0.1816(3) 0.4751(2) 0.1931(2) 0.0253(6) Uani 1 1 d .
C27 C 0.2752(2) 0.8159(2) -0.00911(19) 0.0224(6) Uani 1 1 d .
H27 H 0.3126 0.8454 -0.0528 0.027 Uiso 1 1 calc R
C28 C 0.0994(3) 1.2251(2) 0.2525(2) 0.0252(6) Uani 1 1 d .
H28 H 0.1490 1.2836 0.2371 0.030 Uiso 1 1 calc R
C29 C -0.0558(3) 0.6516(2) 0.35332(19) 0.0276(7) Uani 1 1 d .
H29 H -0.0873 0.7050 0.3542 0.033 Uiso 1 1 calc R
C30 C 0.3350(3) 1.3307(2) 0.35826(19) 0.0215(6) Uani 1 1 d .
C31 C -0.0225(3) 1.1820(2) 0.2223(2) 0.0288(7) Uani 1 1 d .
H31 H -0.0570 1.2113 0.1866 0.035 Uiso 1 1 calc R
C32 C 0.0738(3) 0.4059(2) 0.1405(2) 0.0261(6) Uani 1 1 d .
H32 H 0.0005 0.4142 0.1579 0.031 Uiso 1 1 calc R
C33 C 0.2885(3) 1.4061(2) 0.4067(2) 0.0273(7) Uani 1 1 d .
H33 H 0.2103 1.3850 0.4239 0.033 Uiso 1 1 calc R
C34 C 0.2945(3) 0.6422(2) -0.10925(19) 0.0259(6) Uani 1 1 d .
C35 C -0.0440(3) 1.0514(2) 0.2942(2) 0.0251(6) Uani 1 1 d .
H35 H -0.0934 0.9916 0.3079 0.030 Uiso 1 1 calc R
C36 C 0.2062(3) 0.7595(2) 0.5401(2) 0.0317(7) Uani 1 1 d .
H36A H 0.1499 0.7565 0.4918 0.048 Uiso 1 1 calc R
H36B H 0.1745 0.7763 0.5985 0.048 Uiso 1 1 calc R
H36C H 0.2160 0.6906 0.5255 0.048 Uiso 1 1 calc R
C37 C 0.4490(3) 1.3609(2) 0.3339(2) 0.0259(6) Uani 1 1 d .
H37 H 0.4807 1.3090 0.3009 0.031 Uiso 1 1 calc R
C38 C 0.2663(3) 0.9980(2) 0.0762(2) 0.0276(7) Uani 1 1 d .
C39 C 0.3771(3) 1.3192(3) 0.7809(2) 0.0365(8) Uani 1 1 d .
H39A H 0.2898 1.3017 0.7723 0.055 Uiso 1 1 calc R
H39B H 0.4133 1.3513 0.7362 0.055 Uiso 1 1 calc R
H39C H 0.4108 1.3693 0.8429 0.055 Uiso 1 1 calc R
C40 C 0.3285(3) 0.8455(2) 0.5470(2) 0.0259(6) Uani 1 1 d .
C41 C 0.4709(3) 1.5439(2) 0.4059(2) 0.0348(8) Uani 1 1 d .
H41 H 0.5176 1.6172 0.4221 0.042 Uiso 1 1 calc R
C42 C 0.5166(3) 1.4677(2) 0.3582(2) 0.0318(7) Uani 1 1 d .
H42 H 0.5954 1.4891 0.3419 0.038 Uiso 1 1 calc R
C43 C -0.0951(3) 1.0957(2) 0.2441(2) 0.0298(7) Uani 1 1 d .
H43 H -0.1794 1.0672 0.2247 0.036 Uiso 1 1 calc R
C44 C 0.0359(3) 0.4969(3) 0.3532(2) 0.0337(7) Uani 1 1 d .
H44 H 0.0678 0.4441 0.3538 0.040 Uiso 1 1 calc R
C45 C -0.0632(3) 0.5032(3) 0.3976(2) 0.0384(8) Uani 1 1 d .
H45 H -0.0995 0.4545 0.4279 0.046 Uiso 1 1 calc R
C46 C 0.2299(3) 0.5230(3) -0.1317(2) 0.0379(8) Uani 1 1 d .
H46A H 0.2588 0.4841 -0.1852 0.057 Uiso 1 1 calc R
H46B H 0.1431 0.5052 -0.1450 0.057 Uiso 1 1 calc R
H46C H 0.2465 0.5032 -0.0793 0.057 Uiso 1 1 calc R
C47 C 0.0725(3) 0.3242(2) 0.0622(2) 0.0315(7) Uani 1 1 d .
H47 H -0.0017 0.2776 0.0251 0.038 Uiso 1 1 calc R
C48 C 0.3202(4) 1.0256(3) -0.0053(2) 0.0385(8) Uani 1 1 d .
H48A H 0.2657 0.9786 -0.0618 0.058 Uiso 1 1 calc R
H48B H 0.3982 1.0164 -0.0092 0.058 Uiso 1 1 calc R
H48C H 0.3311 1.0994 0.0029 0.058 Uiso 1 1 calc R
C49 C 0.5405(3) 1.2460(3) 0.7812(2) 0.0383(8) Uani 1 1 d .
H49A H 0.5744 1.2988 0.8421 0.057 Uiso 1 1 calc R
H49B H 0.5761 1.2752 0.7347 0.057 Uiso 1 1 calc R
H49C H 0.5585 1.1820 0.7756 0.057 Uiso 1 1 calc R
C50 C 0.3573(3) 1.5121(2) 0.4295(2) 0.0326(7) Uani 1 1 d .
H50 H 0.3255 1.5641 0.4622 0.039 Uiso 1 1 calc R
C51 C 0.3828(3) 0.8174(3) 0.4576(2) 0.0365(8) Uani 1 1 d .
H51A H 0.4608 0.8729 0.4628 0.055 Uiso 1 1 calc R
H51B H 0.3283 0.8119 0.4068 0.055 Uiso 1 1 calc R
H51C H 0.3938 0.7493 0.4460 0.055 Uiso 1 1 calc R
C52 C 0.3485(3) 1.1722(3) 0.8403(2) 0.0392(8) Uani 1 1 d .
H52A H 0.2611 1.1541 0.8316 0.059 Uiso 1 1 calc R
H52B H 0.3823 1.2250 0.9013 0.059 Uiso 1 1 calc R
H52C H 0.3664 1.1082 0.8347 0.059 Uiso 1 1 calc R
C53 C -0.1082(3) 0.5805(3) 0.3973(2) 0.0339(8) Uani 1 1 d .
H53 H -0.1759 0.5851 0.4275 0.041 Uiso 1 1 calc R
C54 C 0.3551(3) 1.0736(2) 0.1617(2) 0.0389(8) Uani 1 1 d .
H54A H 0.3673 1.1470 0.1673 0.058 Uiso 1 1 calc R
H54B H 0.4321 1.0625 0.1569 0.058 Uiso 1 1 calc R
H54C H 0.3228 1.0597 0.2158 0.058 Uiso 1 1 calc R
C55 C 0.1772(3) 0.3104(3) 0.0380(3) 0.0464(9) Uani 1 1 d .
H55 H 0.1762 0.2538 -0.0151 0.056 Uiso 1 1 calc R
C56 C 0.1445(4) 1.0130(3) 0.0785(2) 0.0387(8) Uani 1 1 d .
H56A H 0.0904 0.9631 0.0226 0.058 Uiso 1 1 calc R
H56B H 0.1560 1.0858 0.0825 0.058 Uiso 1 1 calc R
H56C H 0.1093 0.9995 0.1318 0.058 Uiso 1 1 calc R
C57 C 0.2728(3) 0.6706(3) -0.1943(2) 0.0352(8) Uani 1 1 d .
H57A H 0.3137 0.7469 -0.1808 0.053 Uiso 1 1 calc R
H57B H 0.1863 0.6516 -0.2106 0.053 Uiso 1 1 calc R
H57C H 0.3047 0.6312 -0.2454 0.053 Uiso 1 1 calc R
C58 C 0.2882(3) 0.4616(3) 0.1702(3) 0.0398(8) Uani 1 1 d .
H58 H 0.3625 0.5075 0.2075 0.048 Uiso 1 1 calc R
C59 C 0.4134(4) 0.8474(3) 0.6232(3) 0.0462(9) Uani 1 1 d .
H59A H 0.4925 0.9019 0.6292 0.069 Uiso 1 1 calc R
H59B H 0.4217 0.7779 0.6080 0.069 Uiso 1 1 calc R
H59C H 0.3803 0.8636 0.6811 0.069 Uiso 1 1 calc R
C60 C 0.4297(3) 0.6675(4) -0.0881(3) 0.0456(9) Uani 1 1 d .
H60A H 0.4728 0.7437 -0.0736 0.068 Uiso 1 1 calc R
H60B H 0.4580 0.6279 -0.1416 0.068 Uiso 1 1 calc R
H60C H 0.4448 0.6471 -0.0358 0.068 Uiso 1 1 calc R
C61 C 0.2842(4) 0.3793(4) 0.0914(3) 0.0577(12) Uani 1 1 d .
H61 H 0.3572 0.3704 0.0740 0.069 Uiso 1 1 calc R

loop_
_atom_site_aniso_label
_atom_site_aniso_U_11
_atom_site_aniso_U_22
_atom_site_aniso_U_33
_atom_site_aniso_U_23
_atom_site_aniso_U_13
_atom_site_aniso_U_12
V1 0.0191(3) 0.0137(3) 0.0163(3) 0.0039(2) 0.0032(2) 0.0060(2)
O2 0.0323(11) 0.0165(9) 0.0167(10) 0.0050(8) 0.0057(8) 0.0095(8)
O3 0.0343(11) 0.0154(9) 0.0164(9) 0.0040(8) -0.0001(8) 0.0102(8)
O5 0.0221(10) 0.0196(10) 0.0401(12) 0.0129(9) 0.0012(9) 0.0077(8)
N2 0.0181(11) 0.0167(11) 0.0197(12) 0.0062(9) 0.0014(9) 0.0073(9)
N1 0.0200(12) 0.0145(11) 0.0212(12) 0.0083(9) 0.0026(9) 0.0031(9)
O4 0.0263(11) 0.0185(10) 0.0328(12) 0.0081(9) -0.0003(9) 0.0053(8)
O1 0.0216(11) 0.0226(11) 0.0475(14) 0.0084(10) 0.0050(10) 0.0074(9)
C8 0.0215(14) 0.0171(13) 0.0199(14) 0.0044(11) 0.0021(11) 0.0057(11)
C9 0.0189(13) 0.0210(14) 0.0154(13) 0.0037(11) 0.0021(10) 0.0092(11)
C10 0.0237(14) 0.0186(13) 0.0215(14) 0.0060(11) 0.0023(11) 0.0094(11)
C11 0.0218(14) 0.0180(13) 0.0175(13) 0.0051(11) 0.0042(11) 0.0087(11)
C12 0.0211(14) 0.0155(13) 0.0176(13) 0.0056(10) 0.0045(11) 0.0064(11)
C13 0.0213(14) 0.0173(13) 0.0238(14) 0.0092(11) 0.0056(11) 0.0062(11)
C14 0.0225(14) 0.0169(13) 0.0197(14) 0.0027(11) 0.0017(11) 0.0072(11)
C15 0.0179(13) 0.0198(13) 0.0206(14) 0.0044(11) 0.0009(11) 0.0059(11)
C16 0.0238(15) 0.0221(14) 0.0173(14) 0.0023(12) -0.0009(11) 0.0040(12)
C17 0.0274(15) 0.0190(13) 0.0152(13) 0.0057(11) 0.0026(11) 0.0119(11)
C18 0.0226(14) 0.0172(13) 0.0170(13) 0.0046(11) 0.0008(11) 0.0053(11)
C19 0.0223(14) 0.0217(14) 0.0198(14) 0.0091(11) 0.0003(11) 0.0059(11)
C20 0.0240(14) 0.0141(12) 0.0214(14) 0.0042(11) 0.0045(11) 0.0064(11)
C21 0.0150(13) 0.0237(14) 0.0197(14) 0.0038(11) 0.0010(11) 0.0054(11)
C22 0.0276(15) 0.0171(14) 0.0210(14) 0.0049(11) -0.0021(12) 0.0005(11)
C23 0.0183(13) 0.0191(13) 0.0181(14) 0.0061(11) 0.0020(11) 0.0044(11)
C24 0.0247(14) 0.0138(12) 0.0189(14) 0.0031(11) 0.0032(11) 0.0080(11)
C25 0.0279(15) 0.0153(13) 0.0176(13) 0.0065(11) 0.0013(11) 0.0009(11)
C26 0.0271(15) 0.0206(14) 0.0302(16) 0.0108(12) 0.0001(12) 0.0092(12)
C27 0.0226(14) 0.0234(14) 0.0180(14) 0.0063(11) 0.0032(11) 0.0047(11)
C28 0.0296(16) 0.0194(14) 0.0292(16) 0.0115(12) 0.0028(13) 0.0092(12)
C29 0.0326(16) 0.0230(15) 0.0199(14) 0.0029(12) 0.0065(12) 0.0049(13)
C30 0.0256(15) 0.0188(13) 0.0198(14) 0.0080(11) 0.0022(11) 0.0064(12)
C31 0.0344(17) 0.0281(16) 0.0282(16) 0.0116(13) -0.0026(13) 0.0148(13)
C32 0.0229(15) 0.0266(15) 0.0319(16) 0.0125(13) 0.0039(12) 0.0102(12)
C33 0.0277(16) 0.0270(15) 0.0274(16) 0.0098(13) 0.0040(13) 0.0094(13)
C34 0.0247(15) 0.0322(16) 0.0192(14) 0.0024(12) 0.0068(12) 0.0140(13)
C35 0.0235(15) 0.0243(15) 0.0293(16) 0.0106(12) 0.0041(12) 0.0092(12)
C36 0.0433(19) 0.0189(15) 0.0312(17) 0.0111(13) 0.0064(14) 0.0062(13)
C37 0.0271(16) 0.0243(15) 0.0270(15) 0.0060(12) 0.0047(12) 0.0127(12)
C38 0.0423(18) 0.0197(14) 0.0186(14) 0.0065(12) 0.0024(13) 0.0083(13)
C39 0.047(2) 0.0258(16) 0.0267(17) -0.0031(13) -0.0063(15) 0.0117(15)
C40 0.0312(16) 0.0194(14) 0.0267(15) 0.0070(12) -0.0019(13) 0.0097(12)
C41 0.0418(19) 0.0211(15) 0.0335(18) 0.0069(13) -0.0032(15) 0.0042(14)
C42 0.0262(16) 0.0286(16) 0.0356(18) 0.0100(14) 0.0018(13) 0.0045(13)
C43 0.0245(15) 0.0292(16) 0.0338(17) 0.0104(13) -0.0035(13) 0.0080(13)
C44 0.0422(19) 0.0263(16) 0.0299(17) 0.0137(13) -0.0004(14) 0.0051(14)
C45 0.045(2) 0.0345(18) 0.0267(17) 0.0162(14) 0.0004(15) -0.0026(15)
C46 0.050(2) 0.0335(18) 0.0313(17) 0.0027(14) 0.0143(16) 0.0233(16)
C47 0.0330(17) 0.0257(15) 0.0329(17) 0.0059(13) -0.0042(14) 0.0115(13)
C48 0.060(2) 0.0266(16) 0.0242(16) 0.0124(13) 0.0088(16) 0.0061(16)
C49 0.0306(18) 0.0359(18) 0.0342(18) 0.0002(15) -0.0065(14) 0.0056(14)
C50 0.0412(19) 0.0251(16) 0.0295(17) 0.0026(13) 0.0026(14) 0.0158(14)
C51 0.045(2) 0.0321(17) 0.044(2) 0.0158(15) 0.0181(16) 0.0256(15)
C52 0.052(2) 0.0330(18) 0.0181(15) 0.0044(13) 0.0038(14) 0.0009(16)
C53 0.0383(18) 0.0304(17) 0.0214(15) 0.0055(13) 0.0089(14) 0.0009(14)
C54 0.058(2) 0.0217(16) 0.0235(16) 0.0045(13) 0.0038(15) 0.0001(15)
C55 0.043(2) 0.048(2) 0.038(2) -0.0056(17) 0.0048(17) 0.0230(18)
C56 0.062(2) 0.0352(18) 0.0325(18) 0.0150(15) 0.0125(16) 0.0309(17)
C57 0.043(2) 0.0384(18) 0.0220(16) 0.0049(14) 0.0091(14) 0.0165(15)
C58 0.0290(17) 0.0402(19) 0.045(2) 0.0074(16) -0.0020(15) 0.0131(15)
C59 0.063(2) 0.0313(18) 0.048(2) 0.0108(16) -0.0117(19) 0.0261(18)
C60 0.0285(18) 0.071(3) 0.0348(19) 0.0038(18) 0.0076(15) 0.0275(18)
C61 0.034(2) 0.071(3) 0.063(3) 0.003(2) 0.0110(19) 0.032(2)

loop_
_atom_type_symbol
_atom_type_description
_atom_type_scat_dispersion_real
_atom_type_scat_dispersion_imag
_atom_type_scat_source
C C 0.0033 0.0016 'International Tables Vol C Tables 4.2.6.8 and 6.1.1.4'
H H 0.0000 0.0000 'International Tables Vol C Tables 4.2.6.8 and 6.1.1.4'
N N 0.0061 0.0033 'International Tables Vol C Tables 4.2.6.8 and 6.1.1.4'
O O 0.0106 0.0060 'International Tables Vol C Tables 4.2.6.8 and 6.1.1.4'
V V 0.3005 0.5294 'International Tables Vol C Tables 4.2.6.8 and 6.1.1.4'

loop_
_geom_angle_atom_site_label_1
_geom_angle_atom_site_label_2
_geom_angle_atom_site_label_3
_geom_angle
O1 V1 O3 120.01(11)
O1 V1 O2 116.39(11)
O3 V1 O2 123.58(9)
O1 V1 N2 94.01(10)
O3 V1 N2 86.73(9)
O2 V1 N2 90.86(9)
O1 V1 N1 93.31(10)
O3 V1 N1 87.90(9)
O2 V1 N1 87.65(9)
N2 V1 N1 172.41(9)
C9 O2 V1 135.44(17)
C12 O3 V1 136.72(17)
C10 O5 C30 118.8(2)
C24 N2 C17 115.8(2)
C24 N2 V1 124.64(19)
C17 N2 V1 119.05(17)
C20 N1 C25 115.1(2)
C20 N1 V1 123.07(18)
C25 N1 V1 120.98(17)
C22 O4 C26 118.4(2)
C23 C8 C11 121.6(2)
O2 C9 C15 121.5(2)
O2 C9 C18 120.5(2)
C15 C9 C18 118.1(2)
O5 C10 C17 117.6(2)
O5 C10 C28 121.9(2)
C17 C10 C28 120.3(3)
C8 C11 C12 120.7(2)
C8 C11 C24 116.1(2)
C12 C11 C24 123.2(2)
O3 C12 C11 120.8(2)
O3 C12 C13 120.8(2)
C11 C12 C13 118.4(2)
C19 C13 C12 117.8(2)
C19 C13 C40 121.2(2)
C12 C13 C40 121.0(2)
C21 C14 C15 121.2(3)
C14 C15 C9 121.4(2)
C14 C15 C20 115.5(2)
C9 C15 C20 123.1(2)
C49 C16 C39 109.0(3)
C49 C16 C23 110.1(2)
C39 C16 C23 111.5(2)
C49 C16 C52 109.5(3)
C39 C16 C52 107.5(3)
C23 C16 C52 109.2(2)
C35 C17 C10 119.1(3)
C35 C17 N2 119.6(2)
C10 C17 N2 121.3(2)
C27 C18 C9 117.6(2)
C27 C18 C38 121.3(2)
C9 C18 C38 121.1(2)
C13 C19 C23 124.9(3)
N1 C20 C15 128.3(2)
C14 C21 C27 116.8(3)
C14 C21 C34 122.5(3)
C27 C21 C34 120.7(2)
O4 C22 C44 119.1(3)
O4 C22 C25 120.6(2)
C44 C22 C25 120.2(3)
C8 C23 C19 116.5(2)
C8 C23 C16 123.8(2)
C19 C23 C16 119.7(2)
N2 C24 C11 127.4(2)
C22 C25 C29 118.4(3)
C22 C25 N1 122.5(3)
C29 C25 N1 119.1(3)
C32 C26 C58 120.5(3)
C32 C26 O4 123.6(3)
C58 C26 O4 115.9(3)
C18 C27 C21 124.9(3)
C31 C28 C10 120.0(3)
C53 C29 C25 120.8(3)
C37 C30 C33 120.7(3)
C37 C30 O5 117.4(3)
C33 C30 O5 121.9(3)
C28 C31 C43 120.0(3)
C26 C32 C47 119.9(3)
C50 C33 C30 119.2(3)
C46 C34 C60 108.2(3)
C46 C34 C21 112.1(2)
C60 C34 C21 108.5(2)
C46 C34 C57 108.6(3)
C60 C34 C57 108.3(3)
C21 C34 C57 111.0(2)
C43 C35 C17 120.7(3)
C30 C37 C42 119.1(3)
C54 C38 C56 112.1(3)
C54 C38 C18 109.9(3)
C56 C38 C18 108.9(3)
C54 C38 C48 106.9(3)
C56 C38 C48 107.3(3)
C18 C38 C48 111.7(2)
C59 C40 C36 107.7(3)
C59 C40 C51 107.5(3)
C36 C40 C51 110.2(3)
C59 C40 C13 112.1(3)
C36 C40 C13 109.3(2)
C51 C40 C13 110.0(2)
C50 C41 C42 119.1(3)
C37 C42 C41 120.9(3)
C35 C43 C31 119.8(3)
C22 C44 C45 120.6(3)
C53 C45 C44 119.4(3)
C55 C47 C32 120.4(3)
C41 C50 C33 121.1(3)
C45 C53 C29 120.5(3)
C47 C55 C61 119.3(3)
C26 C58 C61 118.4(3)
C55 C61 C58 121.6(3)

loop_
_geom_bond_atom_site_label_1
_geom_bond_atom_site_label_2
_geom_bond_distance
V1 O1 1.596(2)
V1 O3 1.897(2)
V1 O2 1.907(2)
V1 N2 2.126(2)
V1 N1 2.134(2)
O2 C9 1.329(3)
O3 C12 1.329(3)
O5 C10 1.389(3)
O5 C30 1.389(3)
N2 C24 1.301(4)
N2 C17 1.445(3)
N1 C20 1.292(4)
N1 C25 1.441(3)
O4 C22 1.385(4)
O4 C26 1.390(4)
C8 C23 1.376(4)
C8 C11 1.409(4)
C9 C15 1.412(4)
C9 C18 1.427(4)
C10 C17 1.391(4)
C10 C28 1.396(4)
C11 C12 1.419(4)
C11 C24 1.428(4)
C12 C13 1.423(4)
C13 C19 1.385(4)
C13 C40 1.540(4)
C14 C21 1.371(4)
C14 C15 1.411(4)
C15 C20 1.438(4)
C16 C49 1.529(4)
C16 C39 1.532(4)
C16 C23 1.533(4)
C16 C52 1.534(4)
C17 C35 1.388(4)
C18 C27 1.390(4)
C18 C38 1.532(4)
C19 C23 1.408(4)
C21 C27 1.406(4)
C21 C34 1.534(4)
C22 C44 1.386(4)
C22 C25 1.398(4)
C25 C29 1.400(4)
C26 C32 1.378(4)
C26 C58 1.380(4)
C28 C31 1.380(4)
C29 C53 1.383(4)
C30 C37 1.379(4)
C30 C33 1.385(4)
C31 C43 1.392(4)
C32 C47 1.389(4)
C33 C50 1.379(4)
C34 C46 1.529(4)
C34 C60 1.533(4)
C34 C57 1.542(4)
C35 C43 1.388(4)
C36 C40 1.534(4)
C37 C42 1.382(4)
C38 C54 1.528(4)
C38 C56 1.531(5)
C38 C48 1.533(4)
C40 C59 1.533(5)
C40 C51 1.538(4)
C41 C50 1.371(5)
C41 C42 1.385(5)
C44 C45 1.390(5)
C45 C53 1.376(5)
C47 C55 1.365(5)
C55 C61 1.376(6)
C58 C61 1.389(5)
